data_1546042
loop_
_publ_author_name
'Tang, Wenjun'
'Liu, Jiawang'
'Nie, Ming'
'Zhou, Qing-Hai'
'Gao, Shen'
'Jiang, Wenhao'
'Chung, Lung Wa'
'Ding, Kuiling'

_publ_section_title
;
 Enantioselective Palladium-Catalyzed Diboration of 1,1-Disubstituted
 Allenes
;
_journal_name_full 'Chem. Sci.'
_journal_paper_doi 10.1039/C7SC01254C
_journal_year 2017
_chemical_absolute_configuration rmad
_chemical_formula_moiety 'C22 H31 B2 Br O4'
_chemical_formula_sum 'C22 H31 B2 Br O4'
_chemical_formula_weight 461.00
_space_group_crystal_system monoclinic
_space_group_IT_number 4
_space_group_name_Hall 'P 2yb'
_space_group_name_H-M_alt 'P 1 21 1'
_symmetry_space_group_name_Hall 'P 2yb'
_symmetry_space_group_name_H-M 'P 1 21 1'
_atom_sites_solution_hydrogens geom
_atom_sites_solution_primary direct
_audit_creation_date 2016-04-21
_audit_creation_method
;
Olex2 1.2
(compiled 2016.02.19 svn.r3266 for OlexSys, GUI svn.r5155)
;
_audit_update_record
;
2016-11-15 deposited with the CCDC.
2017-05-16 downloaded from the CCDC.
;
_cell_angle_alpha 90
_cell_angle_beta 94.930(3)
_cell_angle_gamma 90
_cell_formula_units_Z 4
_cell_length_a 11.1006(17)
_cell_length_b 6.9951(10)
_cell_length_c 30.827(5)
_cell_measurement_reflns_used 4389
_cell_measurement_temperature 130
_cell_measurement_theta_max 25.820
_cell_measurement_theta_min 2.36
_cell_volume 2384.9(6)
_computing_cell_refinement 'SAINT v7.68A (Bruker, 2009)'
_computing_data_reduction 'SAINT v7.68A (Bruker, 2009)'
_computing_molecular_graphics 'Olex2 (Dolomanov et al., 2009)'
_computing_publication_material 'Olex2 (Dolomanov et al., 2009)'
_computing_structure_refinement 'ShelXL (Sheldrick, 2015)'
_computing_structure_solution 'ShelXT (Sheldrick, 2015)'
_diffrn_ambient_temperature 130
_diffrn_measured_fraction_theta_full 0.999
_diffrn_measured_fraction_theta_max 0.997
_diffrn_measurement_device_type 'Bruker APEX-II CCD'
_diffrn_measurement_method '\f and \w scans'
_diffrn_radiation_monochromator graphite
_diffrn_radiation_type MoK\a
_diffrn_radiation_wavelength 0.71073
_diffrn_reflns_av_R_equivalents 0.0379
_diffrn_reflns_av_unetI/netI 0.1178
_diffrn_reflns_Laue_measured_fraction_full 0.999
_diffrn_reflns_Laue_measured_fraction_max 0.997
_diffrn_reflns_limit_h_max 15
_diffrn_reflns_limit_h_min -12
_diffrn_reflns_limit_k_max 10
_diffrn_reflns_limit_k_min -9
_diffrn_reflns_limit_l_max 43
_diffrn_reflns_limit_l_min -44
_diffrn_reflns_number 24139
_diffrn_reflns_point_group_measured_fraction_full 0.998
_diffrn_reflns_point_group_measured_fraction_max 0.991
_diffrn_reflns_theta_full 26.000
_diffrn_reflns_theta_max 30.591
_diffrn_reflns_theta_min 1.841
_diffrn_standards_number 0
_exptl_absorpt_coefficient_mu 1.747
_exptl_absorpt_correction_T_max 0.7461
_exptl_absorpt_correction_T_min 0.6136
_exptl_absorpt_correction_type multi-scan
_exptl_absorpt_process_details
;
SADABS-2008/1 (Bruker,2008) was used for absorption correction.
wR2(int) was 0.0786 before and 0.0645 after correction.
The Ratio of minimum to maximum transmission is 0.8224.
The \l/2 correction factor is 0.0015.
;
_exptl_crystal_colour colourless
_exptl_crystal_density_diffrn 1.284
_exptl_crystal_description block
_exptl_crystal_F_000 960
_exptl_crystal_size_max 0.3
_exptl_crystal_size_mid 0.2
_exptl_crystal_size_min 0.18
_refine_diff_density_max 0.544
_refine_diff_density_min -0.461
_refine_diff_density_rms 0.070
_refine_ls_abs_structure_details
;
 Flack x determined using 3064 quotients [(I+)-(I-)]/[(I+)+(I-)]
 (Parsons, Flack and Wagner, Acta Cryst. B69 (2013) 249-259).
;
_refine_ls_abs_structure_Flack 0.020(6)
_refine_ls_extinction_method none
_refine_ls_goodness_of_fit_ref 0.944
_refine_ls_hydrogen_treatment constr
_refine_ls_matrix_type full
_refine_ls_number_parameters 541
_refine_ls_number_reflns 14501
_refine_ls_number_restraints 1
_refine_ls_restrained_S_all 0.944
_refine_ls_R_factor_all 0.0995
_refine_ls_R_factor_gt 0.0494
_refine_ls_shift/su_max 0.014
_refine_ls_shift/su_mean 0.002
_refine_ls_structure_factor_coef Fsqd
_refine_ls_weighting_details 'w=1/[\s^2^(Fo^2^)] where P=(Fo^2^+2Fc^2^)/3'
_refine_ls_weighting_scheme calc
_refine_ls_wR_factor_gt 0.0935
_refine_ls_wR_factor_ref 0.1093
_reflns_Friedel_coverage 0.849
_reflns_Friedel_fraction_full 0.996
_reflns_Friedel_fraction_max 0.984
_reflns_number_gt 9343
_reflns_number_total 14501
_reflns_threshold_expression 'I > 2\s(I)'
_cod_data_source_file c7sc01254c2.cif
_cod_data_source_block mo_dm16225_0m
_cod_original_cell_volume 2384.8(6)
_cod_database_code 1546042
_shelx_space_group_comment
;
The symmetry employed for this shelxl refinement is uniquely defined
by the following loop, which should always be used as a source of
symmetry information in preference to the above space-group names.
They are only intended as comments.
;
_shelx_estimated_absorpt_t_max 0.744
_shelx_estimated_absorpt_t_min 0.622
_olex2_refinement_description
;
1. Fixed Uiso
 At 1.2 times of:
  All C(H) groups
 At 1.5 times of:
  All C(H,H,H) groups
2.a Aromatic/amide H refined with riding coordinates:
 C6(H6), C7(H7), C9(H9), C10(H10), C28(H28), C29(H29), C31(H31), C32(H32)
2.b Idealised Me refined as rotating group:
 C4(H4A,H4B,H4C), C13(H13A,H13B,H13C), C14(H14A,H14B,H14C), C15(H15A,H15B,
 H15C), C16(H16A,H16B,H16C), C19(H19A,H19B,H19C), C20(H20A,H20B,H20C), C21(H21A,
 H21B,H21C), C22(H22A,H22B,H22C), C26(H26A,H26B,H26C), C35(H35A,H35B,H35C),
 C36(H36A,H36B,H36C), C37(H37A,H37B,H37C), C38(H38A,H38B,H38C), C41(H41A,H41B,
 H41C), C42(H42A,H42B,H42C), C43(H43A,H43B,H43C), C44(H44A,H44B,H44C)
;
_shelx_shelxl_version_number 2014/7
_olex2_submission_special_instructions 'No special instructions were received'

loop_
_space_group_symop_operation_xyz
'x, y, z'
'-x, y+1/2, -z'

loop_
_atom_site_label
_atom_site_type_symbol
_atom_site_fract_x
_atom_site_fract_y
_atom_site_fract_z
_atom_site_U_iso_or_equiv
_atom_site_adp_type
_atom_site_occupancy
_atom_site_site_symmetry_order
_atom_site_calc_flag
_atom_site_refinement_flags_posn
Br1 Br 0.60334(4) 0.23567(8) 0.33605(2) 0.03829(15) Uani 1 1 d .
O1 O 0.9440(3) 0.4373(4) 0.15453(9) 0.0255(7) Uani 1 1 d .
O2 O 0.8628(3) 0.1439(4) 0.13768(9) 0.0237(7) Uani 1 1 d .
O3 O 0.7739(2) 0.3486(5) 0.05277(8) 0.0235(6) Uani 1 1 d .
O4 O 0.5841(2) 0.2469(4) 0.02918(8) 0.0222(6) Uani 1 1 d .
C1 C 0.7092(4) 0.4216(6) 0.14573(13) 0.0227(9) Uani 1 1 d .
C2 C 0.6196(4) 0.3333(7) 0.11063(12) 0.0220(9) Uani 1 1 d .
C3 C 0.5061(4) 0.2885(7) 0.11824(14) 0.0328(12) Uani 1 1 d .
C4 C 0.7155(4) 0.6390(6) 0.13583(14) 0.0293(10) Uani 1 1 d .
H4A H 0.7365 0.6576 0.1059 0.044 Uiso 1 1 calc GR
H4B H 0.7773 0.6988 0.1561 0.044 Uiso 1 1 calc GR
H4C H 0.6368 0.6978 0.1393 0.044 Uiso 1 1 calc GR
C5 C 0.6753(4) 0.3810(7) 0.19173(12) 0.0218(9) Uani 1 1 d .
C6 C 0.6745(4) 0.1915(7) 0.20662(13) 0.0257(10) Uani 1 1 d .
H6 H 0.6902 0.0907 0.1873 0.031 Uiso 1 1 calc R
C7 C 0.6513(4) 0.1483(7) 0.24880(14) 0.0284(11) Uani 1 1 d .
H7 H 0.6510 0.0190 0.2582 0.034 Uiso 1 1 calc R
C8 C 0.6286(4) 0.2931(7) 0.27725(13) 0.0256(11) Uani 1 1 d .
C9 C 0.6256(4) 0.4804(7) 0.26333(14) 0.0293(11) Uani 1 1 d .
H9 H 0.6074 0.5797 0.2827 0.035 Uiso 1 1 calc R
C10 C 0.6493(4) 0.5240(7) 0.22095(13) 0.0260(10) Uani 1 1 d .
H10 H 0.6478 0.6536 0.2117 0.031 Uiso 1 1 calc R
C11 C 1.0459(4) 0.3128(6) 0.14776(14) 0.0253(10) Uani 1 1 d .
C12 C 0.9902(4) 0.1097(6) 0.14997(14) 0.0243(9) Uani 1 1 d .
C13 C 1.0354(4) -0.0352(7) 0.11825(17) 0.0377(12) Uani 1 1 d .
H13A H 0.9972 -0.1593 0.1225 0.056 Uiso 1 1 calc GR
H13B H 1.1234 -0.0481 0.1235 0.056 Uiso 1 1 calc GR
H13C H 1.0147 0.0085 0.0883 0.056 Uiso 1 1 calc GR
C14 C 0.9995(5) 0.0260(8) 0.19577(15) 0.0401(13) Uani 1 1 d .
H14A H 0.9660 0.1169 0.2157 0.060 Uiso 1 1 calc GR
H14B H 1.0845 0.0012 0.2053 0.060 Uiso 1 1 calc GR
H14C H 0.9539 -0.0939 0.1957 0.060 Uiso 1 1 calc GR
C15 C 1.1473(4) 0.3582(8) 0.18189(14) 0.0383(11) Uani 1 1 d .
H15A H 1.1768 0.4881 0.1773 0.057 Uiso 1 1 calc GR
H15B H 1.2134 0.2668 0.1797 0.057 Uiso 1 1 calc GR
H15C H 1.1177 0.3494 0.2109 0.057 Uiso 1 1 calc GR
C16 C 1.0851(4) 0.3666(8) 0.10275(13) 0.0338(10) Uani 1 1 d .
H16A H 1.0198 0.3365 0.0804 0.051 Uiso 1 1 calc GR
H16B H 1.1576 0.2938 0.0971 0.051 Uiso 1 1 calc GR
H16C H 1.1030 0.5037 0.1020 0.051 Uiso 1 1 calc GR
C17 C 0.7711(4) 0.3375(6) 0.00507(12) 0.0220(9) Uani 1 1 d .
C18 C 0.6590(4) 0.2086(6) -0.00652(12) 0.0211(9) Uani 1 1 d .
C19 C 0.5873(4) 0.2598(8) -0.04949(13) 0.0372(12) Uani 1 1 d .
H19A H 0.5180 0.1735 -0.0544 0.056 Uiso 1 1 calc GR
H19B H 0.6395 0.2468 -0.0734 0.056 Uiso 1 1 calc GR
H19C H 0.5586 0.3920 -0.0482 0.056 Uiso 1 1 calc GR
C20 C 0.6873(4) -0.0015(6) -0.00521(15) 0.0318(11) Uani 1 1 d .
H20A H 0.7336 -0.0326 0.0224 0.048 Uiso 1 1 calc GR
H20B H 0.7350 -0.0342 -0.0295 0.048 Uiso 1 1 calc GR
H20C H 0.6118 -0.0748 -0.0077 0.048 Uiso 1 1 calc GR
C21 C 0.7570(5) 0.5408(7) -0.01125(17) 0.0389(12) Uani 1 1 d .
H21A H 0.6791 0.5918 -0.0039 0.058 Uiso 1 1 calc GR
H21B H 0.7602 0.5428 -0.0429 0.058 Uiso 1 1 calc GR
H21C H 0.8226 0.6196 0.0025 0.058 Uiso 1 1 calc GR
C22 C 0.8907(4) 0.2556(7) -0.00662(13) 0.0272(9) Uani 1 1 d .
H22A H 0.9559 0.3461 0.0019 0.041 Uiso 1 1 calc GR
H22B H 0.8872 0.2333 -0.0381 0.041 Uiso 1 1 calc GR
H22C H 0.9064 0.1344 0.0088 0.041 Uiso 1 1 calc GR
B1 B 0.8409(5) 0.3323(8) 0.14466(14) 0.0214(10) Uani 1 1 d .
B2 B 0.6605(4) 0.3089(7) 0.06352(15) 0.0190(10) Uani 1 1 d .
Br2 Br 0.39087(4) 0.86043(9) 0.16948(2) 0.04337(17) Uani 1 1 d .
O5 O 0.4077(2) 0.5968(4) 0.47125(8) 0.0214(6) Uani 1 1 d .
O6 O 0.2126(3) 0.6854(4) 0.45097(9) 0.0245(7) Uani 1 1 d .
O7 O 0.0367(3) 0.8314(4) 0.35806(9) 0.0270(7) Uani 1 1 d .
O8 O 0.1280(3) 0.5414(4) 0.35134(9) 0.0243(7) Uani 1 1 d .
C23 C 0.2715(4) 0.8342(6) 0.36304(12) 0.0194(8) Uani 1 1 d .
C24 C 0.3644(4) 0.7182(6) 0.39247(11) 0.0185(8) Uani 1 1 d .
C25 C 0.4758(4) 0.6786(7) 0.38201(14) 0.0278(10) Uani 1 1 d .
C26 C 0.2624(4) 1.0332(6) 0.38374(14) 0.0281(10) Uani 1 1 d .
H26A H 0.2444 1.0194 0.4142 0.042 Uiso 1 1 calc GR
H26B H 0.1976 1.1061 0.3677 0.042 Uiso 1 1 calc GR
H26C H 0.3393 1.1009 0.3825 0.042 Uiso 1 1 calc GR
C27 C 0.3050(3) 0.8461(7) 0.31562(12) 0.0208(8) Uani 1 1 d .
C28 C 0.3197(4) 1.0172(7) 0.29419(14) 0.0287(10) Uani 1 1 d .
H28 H 0.3115 1.1342 0.3093 0.034 Uiso 1 1 calc R
C29 C 0.3459(4) 1.0212(8) 0.25134(15) 0.0312(11) Uani 1 1 d .
H29 H 0.3563 1.1400 0.2372 0.037 Uiso 1 1 calc R
C30 C 0.3570(4) 0.8529(8) 0.22916(12) 0.0282(10) Uani 1 1 d .
C31 C 0.3444(4) 0.6801(7) 0.24908(14) 0.0268(11) Uani 1 1 d .
H31 H 0.3534 0.5644 0.2336 0.032 Uiso 1 1 calc R
C32 C 0.3181(4) 0.6768(7) 0.29227(14) 0.0241(10) Uani 1 1 d .
H32 H 0.3089 0.5573 0.3063 0.029 Uiso 1 1 calc R
C33 C 0.3370(4) 0.5453(6) 0.50763(13) 0.0218(9) Uani 1 1 d .
C34 C 0.2217(4) 0.6683(6) 0.49851(13) 0.0230(10) Uani 1 1 d .
C35 C 0.2355(5) 0.8702(7) 0.51600(15) 0.0359(11) Uani 1 1 d .
H35A H 0.3124 0.9237 0.5083 0.054 Uiso 1 1 calc GR
H35B H 0.2344 0.8683 0.5478 0.054 Uiso 1 1 calc GR
H35C H 0.1686 0.9492 0.5033 0.054 Uiso 1 1 calc GR
C36 C 0.1048(4) 0.5804(7) 0.51145(15) 0.0314(11) Uani 1 1 d .
H36A H 0.0373 0.6670 0.5032 0.047 Uiso 1 1 calc GR
H36B H 0.1109 0.5597 0.5430 0.047 Uiso 1 1 calc GR
H36C H 0.0910 0.4578 0.4965 0.047 Uiso 1 1 calc GR
C37 C 0.3131(4) 0.3319(6) 0.50402(15) 0.0308(10) Uani 1 1 d .
H37A H 0.2667 0.3043 0.4762 0.046 Uiso 1 1 calc GR
H37B H 0.2669 0.2907 0.5281 0.046 Uiso 1 1 calc GR
H37C H 0.3902 0.2630 0.5054 0.046 Uiso 1 1 calc GR
C38 C 0.4118(4) 0.5895(7) 0.54975(14) 0.0344(11) Uani 1 1 d .
H38A H 0.4844 0.5093 0.5521 0.052 Uiso 1 1 calc GR
H38B H 0.3640 0.5632 0.5744 0.052 Uiso 1 1 calc GR
H38C H 0.4353 0.7245 0.5501 0.052 Uiso 1 1 calc GR
C39 C -0.0017(4) 0.5007(7) 0.34804(14) 0.0258(9) Uani 1 1 d .
C40 C -0.0575(4) 0.7035(7) 0.34005(15) 0.0284(10) Uani 1 1 d .
C41 C -0.1710(4) 0.7392(9) 0.36172(18) 0.0469(13) Uani 1 1 d .
H41A H -0.1540 0.7286 0.3933 0.070 Uiso 1 1 calc GR
H41B H -0.2322 0.6446 0.3516 0.070 Uiso 1 1 calc GR
H41C H -0.2012 0.8679 0.3543 0.070 Uiso 1 1 calc GR
C42 C -0.0758(5) 0.7547(9) 0.29153(16) 0.0471(14) Uani 1 1 d .
H42A H -0.0933 0.8916 0.2884 0.071 Uiso 1 1 calc GR
H42B H -0.1437 0.6809 0.2777 0.071 Uiso 1 1 calc GR
H42C H -0.0022 0.7243 0.2775 0.071 Uiso 1 1 calc GR
C43 C -0.0282(4) 0.4141(8) 0.39144(16) 0.0401(13) Uani 1 1 d .
H43A H 0.0227 0.3010 0.3973 0.060 Uiso 1 1 calc GR
H43B H -0.1136 0.3771 0.3903 0.060 Uiso 1 1 calc GR
H43C H -0.0108 0.5084 0.4146 0.060 Uiso 1 1 calc GR
C44 C -0.0290(4) 0.3571(8) 0.31168(16) 0.0399(12) Uani 1 1 d .
H44A H 0.0018 0.4052 0.2849 0.060 Uiso 1 1 calc GR
H44B H -0.1166 0.3381 0.3069 0.060 Uiso 1 1 calc GR
H44C H 0.0102 0.2351 0.3197 0.060 Uiso 1 1 calc GR
B3 B 0.3280(4) 0.6636(7) 0.43840(15) 0.0199(10) Uani 1 1 d .
B4 B 0.1424(4) 0.7314(8) 0.35934(13) 0.0206(10) Uani 1 1 d .

loop_
_atom_site_aniso_label
_atom_site_aniso_U_11
_atom_site_aniso_U_22
_atom_site_aniso_U_33
_atom_site_aniso_U_23
_atom_site_aniso_U_13
_atom_site_aniso_U_12
Br1 0.0328(3) 0.0640(4) 0.01851(19) -0.0007(2) 0.00493(19) -0.0037(3)
O1 0.0181(16) 0.0278(17) 0.0306(15) -0.0026(13) 0.0033(13) -0.0003(13)
O2 0.0176(15) 0.0276(17) 0.0261(15) -0.0023(13) 0.0023(12) 0.0003(13)
O3 0.0211(15) 0.0306(16) 0.0190(12) -0.0058(14) 0.0032(11) -0.0049(15)
O4 0.0227(15) 0.0267(16) 0.0174(12) -0.0034(13) 0.0022(11) -0.0002(14)
C1 0.024(2) 0.028(2) 0.0174(18) -0.0024(16) 0.0046(17) 0.0032(18)
C2 0.020(2) 0.025(2) 0.0211(18) 0.0009(18) 0.0001(16) 0.0007(19)
C3 0.023(2) 0.046(3) 0.029(2) 0.005(2) 0.0019(19) 0.000(2)
C4 0.031(3) 0.030(3) 0.028(2) -0.003(2) 0.005(2) 0.004(2)
C5 0.016(2) 0.027(3) 0.0223(18) -0.0011(19) -0.0012(16) 0.0001(19)
C6 0.028(2) 0.027(3) 0.0235(19) -0.0015(18) 0.0072(18) -0.0012(19)
C7 0.027(3) 0.035(3) 0.023(2) -0.005(2) 0.0004(19) 0.002(2)
C8 0.014(2) 0.045(3) 0.0175(18) -0.0033(18) -0.0007(16) -0.0022(18)
C9 0.023(2) 0.044(3) 0.021(2) -0.009(2) 0.0009(18) 0.005(2)
C10 0.024(2) 0.035(3) 0.0194(19) -0.0054(19) 0.0002(17) 0.004(2)
C11 0.018(2) 0.032(3) 0.026(2) -0.0023(18) 0.0021(17) 0.0017(19)
C12 0.015(2) 0.030(3) 0.028(2) 0.0032(19) 0.0031(17) 0.0024(19)
C13 0.027(3) 0.033(3) 0.054(3) -0.009(2) 0.007(2) 0.007(2)
C14 0.039(3) 0.048(3) 0.032(2) 0.017(2) 0.000(2) -0.003(3)
C15 0.027(3) 0.049(3) 0.037(2) 0.000(3) -0.006(2) -0.004(3)
C16 0.032(2) 0.039(3) 0.031(2) 0.005(2) 0.0101(19) -0.002(2)
C17 0.024(2) 0.021(2) 0.0214(18) 0.0030(19) 0.0063(16) 0.001(2)
C18 0.025(2) 0.023(2) 0.0160(16) -0.0018(17) 0.0028(16) 0.0025(18)
C19 0.039(3) 0.054(3) 0.0185(19) -0.002(2) -0.0013(19) 0.003(3)
C20 0.037(3) 0.022(3) 0.037(3) -0.005(2) 0.011(2) -0.004(2)
C21 0.050(3) 0.021(3) 0.048(3) 0.006(2) 0.018(3) 0.008(2)
C22 0.025(2) 0.028(2) 0.030(2) -0.001(2) 0.0078(18) 0.000(2)
B1 0.024(3) 0.026(3) 0.0140(18) -0.003(2) 0.0035(18) -0.004(2)
B2 0.015(2) 0.021(3) 0.021(2) 0.0006(17) -0.0006(18) 0.0056(19)
Br2 0.0323(3) 0.0791(4) 0.0193(2) 0.0103(3) 0.0057(2) 0.0044(3)
O5 0.0205(15) 0.0249(16) 0.0183(13) 0.0020(12) -0.0001(12) 0.0012(13)
O6 0.0188(16) 0.0334(19) 0.0215(13) 0.0060(12) 0.0033(12) 0.0031(13)
O7 0.0182(15) 0.0282(17) 0.0340(15) -0.0001(14) -0.0005(12) 0.0005(14)
O8 0.0171(15) 0.0283(17) 0.0275(15) 0.0022(13) 0.0013(12) -0.0021(13)
C23 0.019(2) 0.022(2) 0.0168(16) 0.0002(17) -0.0008(15) 0.0028(18)
C24 0.018(2) 0.018(2) 0.0190(16) -0.0010(17) -0.0006(15) -0.0048(18)
C25 0.021(2) 0.034(3) 0.029(2) -0.0033(19) 0.0018(18) 0.0005(19)
C26 0.033(3) 0.026(3) 0.025(2) -0.0008(19) 0.0012(19) 0.003(2)
C27 0.0146(19) 0.026(2) 0.0209(17) 0.002(2) -0.0029(15) -0.002(2)
C28 0.024(2) 0.034(3) 0.027(2) 0.003(2) -0.0023(19) -0.002(2)
C29 0.023(2) 0.040(3) 0.030(2) 0.014(2) -0.002(2) -0.002(2)
C30 0.019(2) 0.049(3) 0.0166(17) 0.008(2) 0.0008(16) -0.003(2)
C31 0.020(2) 0.037(3) 0.023(2) -0.0039(19) -0.0021(18) -0.0043(19)
C32 0.022(2) 0.028(3) 0.022(2) -0.0016(18) 0.0009(18) -0.0068(19)
C33 0.025(2) 0.022(2) 0.0190(19) 0.0029(17) 0.0046(17) 0.0017(19)
C34 0.028(2) 0.020(2) 0.0216(19) 0.0002(17) 0.0082(18) -0.0007(18)
C35 0.047(3) 0.021(3) 0.042(2) -0.002(2) 0.019(2) 0.003(2)
C36 0.025(2) 0.034(3) 0.037(2) 0.005(2) 0.010(2) 0.000(2)
C37 0.038(3) 0.019(2) 0.037(2) 0.004(2) 0.009(2) 0.006(2)
C38 0.037(3) 0.041(3) 0.025(2) 0.002(2) 0.000(2) -0.005(2)
C39 0.018(2) 0.029(3) 0.030(2) 0.0030(19) 0.0013(18) -0.0018(19)
C40 0.022(2) 0.027(3) 0.036(2) -0.001(2) -0.0018(19) -0.002(2)
C41 0.024(3) 0.050(3) 0.067(3) -0.005(3) 0.007(2) 0.005(3)
C42 0.044(3) 0.052(3) 0.042(3) 0.009(3) -0.018(2) -0.009(3)
C43 0.030(3) 0.049(4) 0.043(3) 0.012(2) 0.011(2) -0.004(2)
C44 0.028(3) 0.040(3) 0.051(3) -0.012(3) 0.002(2) -0.005(3)
B3 0.019(2) 0.019(2) 0.021(2) -0.0008(18) -0.0016(19) 0.001(2)
B4 0.021(2) 0.026(3) 0.0140(17) 0.003(2) -0.0001(17) 0.003(2)

loop_
_atom_type_symbol
_atom_type_description
_atom_type_scat_dispersion_real
_atom_type_scat_dispersion_imag
_atom_type_scat_source
C C 0.0033 0.0016 'International Tables Vol C Tables 4.2.6.8 and 6.1.1.4'
H H 0.0000 0.0000 'International Tables Vol C Tables 4.2.6.8 and 6.1.1.4'
B B 0.0013 0.0007 'International Tables Vol C Tables 4.2.6.8 and 6.1.1.4'
Br Br -0.2901 2.4595 'International Tables Vol C Tables 4.2.6.8 and 6.1.1.4'
O O 0.0106 0.0060 'International Tables Vol C Tables 4.2.6.8 and 6.1.1.4'

loop_
_geom_angle_atom_site_label_1
_geom_angle_atom_site_label_2
_geom_angle_atom_site_label_3
_geom_angle
B1 O1 C11 106.9(3)
B1 O2 C12 107.6(3)
B2 O3 C17 107.0(3)
B2 O4 C18 106.6(3)
C2 C1 C4 107.0(3)
C2 C1 B1 111.6(3)
C4 C1 B1 108.8(4)
C5 C1 C2 112.5(4)
C5 C1 C4 112.6(4)
C5 C1 B1 104.3(3)
C1 C2 B2 118.3(4)
C3 C2 C1 122.2(4)
C3 C2 B2 119.3(4)
C1 C4 H4A 109.5
C1 C4 H4B 109.5
C1 C4 H4C 109.5
H4A C4 H4B 109.5
H4A C4 H4C 109.5
H4B C4 H4C 109.5
C6 C5 C1 119.3(4)
C10 C5 C1 123.3(4)
C10 C5 C6 117.3(4)
C5 C6 H6 119.3
C7 C6 C5 121.4(4)
C7 C6 H6 119.3
C6 C7 H7 120.1
C8 C7 C6 119.9(4)
C8 C7 H7 120.1
C7 C8 Br1 120.1(4)
C7 C8 C9 120.1(4)
C9 C8 Br1 119.7(3)
C8 C9 H9 120.0
C8 C9 C10 120.0(4)
C10 C9 H9 120.0
C5 C10 H10 119.4
C9 C10 C5 121.2(4)
C9 C10 H10 119.4
O1 C11 C12 102.9(3)
O1 C11 C15 108.4(4)
O1 C11 C16 105.5(4)
C15 C11 C12 116.0(4)
C15 C11 C16 109.0(4)
C16 C11 C12 114.1(4)
O2 C12 C11 102.7(3)
O2 C12 C13 108.0(3)
O2 C12 C14 107.0(4)
C13 C12 C11 115.2(4)
C13 C12 C14 109.8(4)
C14 C12 C11 113.4(4)
C12 C13 H13A 109.5
C12 C13 H13B 109.5
C12 C13 H13C 109.5
H13A C13 H13B 109.5
H13A C13 H13C 109.5
H13B C13 H13C 109.5
C12 C14 H14A 109.5
C12 C14 H14B 109.5
C12 C14 H14C 109.5
H14A C14 H14B 109.5
H14A C14 H14C 109.5
H14B C14 H14C 109.5
C11 C15 H15A 109.5
C11 C15 H15B 109.5
C11 C15 H15C 109.5
H15A C15 H15B 109.5
H15A C15 H15C 109.5
H15B C15 H15C 109.5
C11 C16 H16A 109.5
C11 C16 H16B 109.5
C11 C16 H16C 109.5
H16A C16 H16B 109.5
H16A C16 H16C 109.5
H16B C16 H16C 109.5
O3 C17 C18 102.0(3)
O3 C17 C21 106.0(4)
O3 C17 C22 108.2(3)
C21 C17 C18 114.3(4)
C21 C17 C22 110.1(4)
C22 C17 C18 115.2(4)
O4 C18 C17 102.5(3)
O4 C18 C19 108.9(3)
O4 C18 C20 106.9(3)
C19 C18 C17 114.2(4)
C20 C18 C17 113.6(4)
C20 C18 C19 110.2(4)
C18 C19 H19A 109.5
C18 C19 H19B 109.5
C18 C19 H19C 109.5
H19A C19 H19B 109.5
H19A C19 H19C 109.5
H19B C19 H19C 109.5
C18 C20 H20A 109.5
C18 C20 H20B 109.5
C18 C20 H20C 109.5
H20A C20 H20B 109.5
H20A C20 H20C 109.5
H20B C20 H20C 109.5
C17 C21 H21A 109.5
C17 C21 H21B 109.5
C17 C21 H21C 109.5
H21A C21 H21B 109.5
H21A C21 H21C 109.5
H21B C21 H21C 109.5
C17 C22 H22A 109.5
C17 C22 H22B 109.5
C17 C22 H22C 109.5
H22A C22 H22B 109.5
H22A C22 H22C 109.5
H22B C22 H22C 109.5
O1 B1 C1 122.3(4)
O2 B1 O1 113.4(4)
O2 B1 C1 124.1(4)
O3 B2 O4 113.7(4)
O3 B2 C2 123.5(4)
O4 B2 C2 122.8(4)
B3 O5 C33 107.2(3)
B3 O6 C34 106.7(3)
B4 O7 C40 106.5(4)
B4 O8 C39 107.6(3)
C24 C23 B4 110.8(4)
C26 C23 C24 107.2(3)
C26 C23 B4 110.3(4)
C27 C23 C24 112.5(3)
C27 C23 C26 112.0(4)
C27 C23 B4 104.2(3)
C23 C24 B3 116.8(3)
C25 C24 C23 123.6(4)
C25 C24 B3 119.3(4)
C23 C26 H26A 109.5
C23 C26 H26B 109.5
C23 C26 H26C 109.5
H26A C26 H26B 109.5
H26A C26 H26C 109.5
H26B C26 H26C 109.5
C28 C27 C23 123.2(4)
C28 C27 C32 117.7(4)
C32 C27 C23 119.1(4)
C27 C28 H28 119.4
C29 C28 C27 121.3(5)
C29 C28 H28 119.4
C28 C29 H29 120.1
C30 C29 C28 119.7(4)
C30 C29 H29 120.1
C29 C30 Br2 119.3(4)
C29 C30 C31 121.1(4)
C31 C30 Br2 119.5(4)
C30 C31 H31 120.5
C30 C31 C32 118.9(4)
C32 C31 H31 120.5
C27 C32 H32 119.4
C31 C32 C27 121.2(4)
C31 C32 H32 119.4
O5 C33 C34 102.3(3)
O5 C33 C37 106.7(3)
O5 C33 C38 108.5(4)
C37 C33 C34 113.3(4)
C38 C33 C34 115.3(4)
C38 C33 C37 110.1(4)
O6 C34 C33 102.2(3)
O6 C34 C35 106.0(3)
O6 C34 C36 108.0(3)
C35 C34 C33 113.4(4)
C35 C34 C36 110.2(4)
C36 C34 C33 116.0(4)
C34 C35 H35A 109.5
C34 C35 H35B 109.5
C34 C35 H35C 109.5
H35A C35 H35B 109.5
H35A C35 H35C 109.5
H35B C35 H35C 109.5
C34 C36 H36A 109.5
C34 C36 H36B 109.5
C34 C36 H36C 109.5
H36A C36 H36B 109.5
H36A C36 H36C 109.5
H36B C36 H36C 109.5
C33 C37 H37A 109.5
C33 C37 H37B 109.5
C33 C37 H37C 109.5
H37A C37 H37B 109.5
H37A C37 H37C 109.5
H37B C37 H37C 109.5
C33 C38 H38A 109.5
C33 C38 H38B 109.5
C33 C38 H38C 109.5
H38A C38 H38B 109.5
H38A C38 H38C 109.5
H38B C38 H38C 109.5
O8 C39 C40 102.1(3)
O8 C39 C43 106.3(3)
O8 C39 C44 108.2(4)
C43 C39 C40 113.4(4)
C43 C39 C44 110.2(4)
C44 C39 C40 115.8(4)
O7 C40 C39 103.8(3)
O7 C40 C41 109.5(4)
O7 C40 C42 105.1(4)
C41 C40 C39 114.8(4)
C41 C40 C42 110.4(4)
C42 C40 C39 112.6(4)
C40 C41 H41A 109.5
C40 C41 H41B 109.5
C40 C41 H41C 109.5
H41A C41 H41B 109.5
H41A C41 H41C 109.5
H41B C41 H41C 109.5
C40 C42 H42A 109.5
C40 C42 H42B 109.5
C40 C42 H42C 109.5
H42A C42 H42B 109.5
H42A C42 H42C 109.5
H42B C42 H42C 109.5
C39 C43 H43A 109.5
C39 C43 H43B 109.5
C39 C43 H43C 109.5
H43A C43 H43B 109.5
H43A C43 H43C 109.5
H43B C43 H43C 109.5
C39 C44 H44A 109.5
C39 C44 H44B 109.5
C39 C44 H44C 109.5
H44A C44 H44B 109.5
H44A C44 H44C 109.5
H44B C44 H44C 109.5
O5 B3 O6 112.8(4)
O5 B3 C24 123.8(4)
O6 B3 C24 123.4(4)
O7 B4 C23 122.3(4)
O8 B4 O7 114.2(4)
O8 B4 C23 122.9(4)

loop_
_geom_bond_atom_site_label_1
_geom_bond_atom_site_label_2
_geom_bond_distance
Br1 C8 1.901(4)
O1 C11 1.457(5)
O1 B1 1.372(6)
O2 C12 1.452(5)
O2 B1 1.360(6)
O3 C17 1.470(4)
O3 B2 1.358(5)
O4 C18 1.459(5)
O4 B2 1.368(5)
C1 C2 1.536(6)
C1 C4 1.554(6)
C1 C5 1.525(5)
C1 B1 1.593(6)
C2 C3 1.338(6)
C2 B2 1.568(6)
C4 H4A 0.9800
C4 H4B 0.9800
C4 H4C 0.9800
C5 C6 1.404(6)
C5 C10 1.393(6)
C6 H6 0.9500
C6 C7 1.380(6)
C7 H7 0.9500
C7 C8 1.377(6)
C8 C9 1.379(7)
C9 H9 0.9500
C9 C10 1.388(6)
C10 H10 0.9500
C11 C12 1.553(6)
C11 C15 1.508(6)
C11 C16 1.536(6)
C12 C13 1.523(6)
C12 C14 1.524(6)
C13 H13A 0.9800
C13 H13B 0.9800
C13 H13C 0.9800
C14 H14A 0.9800
C14 H14B 0.9800
C14 H14C 0.9800
C15 H15A 0.9800
C15 H15B 0.9800
C15 H15C 0.9800
C16 H16A 0.9800
C16 H16B 0.9800
C16 H16C 0.9800
C17 C18 1.553(6)
C17 C21 1.512(6)
C17 C22 1.519(6)
C18 C19 1.528(5)
C18 C20 1.503(6)
C19 H19A 0.9800
C19 H19B 0.9800
C19 H19C 0.9800
C20 H20A 0.9800
C20 H20B 0.9800
C20 H20C 0.9800
C21 H21A 0.9800
C21 H21B 0.9800
C21 H21C 0.9800
C22 H22A 0.9800
C22 H22B 0.9800
C22 H22C 0.9800
Br2 C30 1.910(4)
O5 C33 1.467(5)
O5 B3 1.368(5)
O6 C34 1.465(5)
O6 B3 1.378(6)
O7 C40 1.450(5)
O7 B4 1.363(6)
O8 C39 1.463(5)
O8 B4 1.358(7)
C23 C24 1.544(6)
C23 C26 1.538(6)
C23 C27 1.542(5)
C23 B4 1.598(6)
C24 C25 1.334(6)
C24 B3 1.553(6)
C26 H26A 0.9800
C26 H26B 0.9800
C26 H26C 0.9800
C27 C28 1.383(6)
C27 C32 1.401(6)
C28 H28 0.9500
C28 C29 1.377(6)
C29 H29 0.9500
C29 C30 1.372(7)
C30 C31 1.368(7)
C31 H31 0.9500
C31 C32 1.387(6)
C32 H32 0.9500
C33 C34 1.548(6)
C33 C37 1.519(6)
C33 C38 1.512(6)
C34 C35 1.515(7)
C34 C36 1.520(6)
C35 H35A 0.9800
C35 H35B 0.9800
C35 H35C 0.9800
C36 H36A 0.9800
C36 H36B 0.9800
C36 H36C 0.9800
C37 H37A 0.9800
C37 H37B 0.9800
C37 H37C 0.9800
C38 H38A 0.9800
C38 H38B 0.9800
C38 H38C 0.9800
C39 C40 1.559(7)
C39 C43 1.520(6)
C39 C44 1.516(6)
C40 C41 1.497(6)
C40 C42 1.534(6)
C41 H41A 0.9800
C41 H41B 0.9800
C41 H41C 0.9800
C42 H42A 0.9800
C42 H42B 0.9800
C42 H42C 0.9800
C43 H43A 0.9800
C43 H43B 0.9800
C43 H43C 0.9800
C44 H44A 0.9800
C44 H44B 0.9800
C44 H44C 0.9800

loop_
_geom_torsion_atom_site_label_1
_geom_torsion_atom_site_label_2
_geom_torsion_atom_site_label_3
_geom_torsion_atom_site_label_4
_geom_torsion
Br1 C8 C9 C10 177.1(3)
O1 C11 C12 O2 25.1(4)
O1 C11 C12 C13 142.3(4)
O1 C11 C12 C14 -90.0(4)
O3 C17 C18 O4 27.8(4)
O3 C17 C18 C19 145.4(4)
O3 C17 C18 C20 -87.1(4)
C1 C2 B2 O3 5.0(6)
C1 C2 B2 O4 -174.3(4)
C1 C5 C6 C7 176.2(4)
C1 C5 C10 C9 -176.2(4)
C2 C1 C5 C6 63.5(5)
C2 C1 C5 C10 -119.2(4)
C2 C1 B1 O1 146.2(4)
C2 C1 B1 O2 -39.6(5)
C3 C2 B2 O3 -179.3(4)
C3 C2 B2 O4 1.4(7)
C4 C1 C2 C3 -101.9(5)
C4 C1 C2 B2 73.7(5)
C4 C1 C5 C6 -175.4(4)
C4 C1 C5 C10 1.8(6)
C4 C1 B1 O1 28.3(5)
C4 C1 B1 O2 -157.5(4)
C5 C1 C2 C3 22.3(6)
C5 C1 C2 B2 -162.1(4)
C5 C1 B1 O1 -92.1(4)
C5 C1 B1 O2 82.1(5)
C5 C6 C7 C8 -0.1(7)
C6 C5 C10 C9 1.1(6)
C6 C7 C8 Br1 -177.3(3)
C6 C7 C8 C9 1.8(7)
C7 C8 C9 C10 -2.0(7)
C8 C9 C10 C5 0.5(7)
C10 C5 C6 C7 -1.3(6)
C11 O1 B1 O2 8.3(5)
C11 O1 B1 C1 -176.9(4)
C12 O2 B1 O1 9.0(5)
C12 O2 B1 C1 -165.7(4)
C15 C11 C12 O2 143.3(4)
C15 C11 C12 C13 -99.5(5)
C15 C11 C12 C14 28.3(5)
C16 C11 C12 O2 -88.7(4)
C16 C11 C12 C13 28.5(5)
C16 C11 C12 C14 156.3(4)
C17 O3 B2 O4 8.3(5)
C17 O3 B2 C2 -171.1(4)
C18 O4 B2 O3 11.0(5)
C18 O4 B2 C2 -169.7(4)
C21 C17 C18 O4 -86.1(4)
C21 C17 C18 C19 31.4(5)
C21 C17 C18 C20 158.9(4)
C22 C17 C18 O4 144.8(3)
C22 C17 C18 C19 -97.6(4)
C22 C17 C18 C20 29.9(5)
B1 O1 C11 C12 -20.6(4)
B1 O1 C11 C15 -144.0(4)
B1 O1 C11 C16 99.3(4)
B1 O2 C12 C11 -21.0(4)
B1 O2 C12 C13 -143.2(4)
B1 O2 C12 C14 98.6(4)
B1 C1 C2 C3 139.1(5)
B1 C1 C2 B2 -45.2(5)
B1 C1 C5 C6 -57.6(5)
B1 C1 C5 C10 119.7(4)
B2 O3 C17 C18 -22.3(4)
B2 O3 C17 C21 97.6(4)
B2 O3 C17 C22 -144.3(4)
B2 O4 C18 C17 -24.0(4)
B2 O4 C18 C19 -145.3(4)
B2 O4 C18 C20 95.7(4)
Br2 C30 C31 C32 -179.1(3)
O5 C33 C34 O6 29.1(4)
O5 C33 C34 C35 -84.5(4)
O5 C33 C34 C36 146.4(4)
O8 C39 C40 O7 -23.7(4)
O8 C39 C40 C41 -143.1(4)
O8 C39 C40 C42 89.3(4)
C23 C24 B3 O5 -166.1(4)
C23 C24 B3 O6 11.0(6)
C23 C27 C28 C29 -177.9(4)
C23 C27 C32 C31 177.9(4)
C24 C23 C27 C28 -123.4(4)
C24 C23 C27 C32 58.5(5)
C24 C23 B4 O7 142.4(4)
C24 C23 B4 O8 -46.7(5)
C25 C24 B3 O5 8.1(6)
C25 C24 B3 O6 -174.9(4)
C26 C23 C24 C25 -106.0(5)
C26 C23 C24 B3 67.9(5)
C26 C23 C27 C28 -2.6(5)
C26 C23 C27 C32 179.3(4)
C26 C23 B4 O7 23.9(5)
C26 C23 B4 O8 -165.2(4)
C27 C23 C24 C25 17.5(6)
C27 C23 C24 B3 -168.6(4)
C27 C23 B4 O7 -96.4(4)
C27 C23 B4 O8 74.5(5)
C27 C28 C29 C30 0.5(7)
C28 C27 C32 C31 -0.3(6)
C28 C29 C30 Br2 179.0(3)
C28 C29 C30 C31 -1.1(7)
C29 C30 C31 C32 1.0(6)
C30 C31 C32 C27 -0.3(7)
C32 C27 C28 C29 0.2(6)
C33 O5 B3 O6 7.8(5)
C33 O5 B3 C24 -174.8(4)
C34 O6 B3 O5 12.2(5)
C34 O6 B3 C24 -165.2(4)
C37 C33 C34 O6 -85.3(4)
C37 C33 C34 C35 161.0(4)
C37 C33 C34 C36 31.9(5)
C38 C33 C34 O6 146.6(4)
C38 C33 C34 C35 32.9(5)
C38 C33 C34 C36 -96.2(5)
C39 O8 B4 O7 -5.7(5)
C39 O8 B4 C23 -177.2(3)
C40 O7 B4 O8 -10.7(4)
C40 O7 B4 C23 160.9(3)
C43 C39 C40 O7 90.1(4)
C43 C39 C40 C41 -29.3(5)
C43 C39 C40 C42 -156.8(4)
C44 C39 C40 O7 -141.0(4)
C44 C39 C40 C41 99.6(5)
C44 C39 C40 C42 -28.0(6)
B3 O5 C33 C34 -23.0(4)
B3 O5 C33 C37 96.2(4)
B3 O5 C33 C38 -145.3(4)
B3 O6 C34 C33 -25.5(4)
B3 O6 C34 C35 93.5(4)
B3 O6 C34 C36 -148.4(4)
B4 O7 C40 C39 21.2(4)
B4 O7 C40 C41 144.2(4)
B4 O7 C40 C42 -97.2(4)
B4 O8 C39 C40 18.1(4)
B4 O8 C39 C43 -100.9(4)
B4 O8 C39 C44 140.7(4)
B4 C23 C24 C25 133.6(4)
B4 C23 C24 B3 -52.5(5)
B4 C23 C27 C28 116.5(4)
B4 C23 C27 C32 -61.5(5)
